data_4510723
loop_
_publ_author_name
'Mohapatra, Balaram'
'Verma, Sandeep'

_publ_section_title
;
 Crystal Engineering with Modified 2-Aminopurine and Group 12 Metal Ions
;
_journal_issue 7
_journal_name_full 'Crystal Growth &amp; Design'
_journal_page_first 2716
_journal_paper_doi 10.1021/cg4006168
_journal_volume 13
_journal_year 2013
_chemical_formula_sum 'C16 H22 Cl6 Hg3 N10'
_chemical_formula_weight 1168.91
_chemical_name_systematic
;
 ?
;
_space_group_IT_number 2
_symmetry_cell_setting triclinic
_symmetry_space_group_name_Hall '-P 1'
_symmetry_space_group_name_H-M 'P -1'
_atom_sites_solution_hydrogens geom
_atom_sites_solution_primary direct
_atom_sites_solution_secondary difmap
_audit_creation_method SHELXL-97
_cell_angle_alpha 70.316(5)
_cell_angle_beta 89.974(5)
_cell_angle_gamma 89.992(5)
_cell_formula_units_Z 2
_cell_length_a 7.288(5)
_cell_length_b 13.934(5)
_cell_length_c 14.172(5)
_cell_measurement_reflns_used 8610
_cell_measurement_temperature 100(2)
_cell_measurement_theta_max 25.0
_cell_measurement_theta_min 1.5
_cell_volume 1355.1(12)
_computing_structure_refinement 'SHELXL-97 (Sheldrick, 1997)'
_diffrn_ambient_temperature 100(2)
_diffrn_measured_fraction_theta_full 0.978
_diffrn_measured_fraction_theta_max 0.978
_diffrn_radiation_monochromator graphite
_diffrn_radiation_source 'fine-focus sealed tube'
_diffrn_radiation_type MoK\a
_diffrn_radiation_wavelength 0.71069
_diffrn_reflns_av_R_equivalents 0.0316
_diffrn_reflns_av_sigmaI/netI 0.0616
_diffrn_reflns_limit_h_max 8
_diffrn_reflns_limit_h_min -8
_diffrn_reflns_limit_k_max 16
_diffrn_reflns_limit_k_min -16
_diffrn_reflns_limit_l_max 11
_diffrn_reflns_limit_l_min -16
_diffrn_reflns_number 6986
_diffrn_reflns_theta_full 25.00
_diffrn_reflns_theta_max 25.00
_diffrn_reflns_theta_min 1.55
_exptl_absorpt_coefficient_mu 17.573
_exptl_absorpt_correction_T_max 0.042
_exptl_absorpt_correction_T_min 0.029
_exptl_absorpt_correction_type psi-scan
_exptl_absorpt_process_details '(North et al., 1968)'
_exptl_crystal_colour colorless
_exptl_crystal_density_diffrn 2.865
_exptl_crystal_density_method 'not measured'
_exptl_crystal_description Block
_exptl_crystal_F_000 1060
_exptl_crystal_size_max 0.22
_exptl_crystal_size_mid 0.20
_exptl_crystal_size_min 0.18
_refine_diff_density_max 7.774
_refine_diff_density_min -7.487
_refine_diff_density_rms 0.917
_refine_ls_extinction_method none
_refine_ls_goodness_of_fit_ref 1.022
_refine_ls_hydrogen_treatment mixed
_refine_ls_matrix_type full
_refine_ls_number_parameters 271
_refine_ls_number_reflns 4677
_refine_ls_number_restraints 48
_refine_ls_restrained_S_all 1.018
_refine_ls_R_factor_all 0.0967
_refine_ls_R_factor_gt 0.0871
_refine_ls_shift/su_max 0.000
_refine_ls_shift/su_mean 0.000
_refine_ls_structure_factor_coef Fsqd
_refine_ls_weighting_details 'calc w=1/[\s^2^(Fo^2^)+(0.1875P)^2^+0.0000P] where P=(Fo^2^+2Fc^2^)/3'
_refine_ls_weighting_scheme calc
_refine_ls_wR_factor_gt 0.2250
_refine_ls_wR_factor_ref 0.2466
_reflns_number_gt 3588
_reflns_number_total 4677
_reflns_threshold_expression >2sigma(I)
_cod_data_source_file cg4006168_si_002.cif
_cod_data_source_block Complex4
_cod_depositor_comments
;
The following automatic conversions were performed:

'_symmetry_cell_setting' value 'Triclinic' changed to 'triclinic'
according to
/usr/data/users/saulius/automatic-downloads/retrospective/ACS/lib/dictionaries/cif_core.dic
dictionary named 'cif_core.dic' version 2.4.2 from 2011-04-26.

Automatic conversion script
Id: cif_fix_values 2281 2013-09-26 08:29:07Z andrius 
;
_cod_original_sg_symbol_H-M P-1
_cod_database_code 4510723

loop_
_symmetry_equiv_pos_as_xyz
'x, y, z'
'-x, -y, -z'

loop_
_atom_site_label
_atom_site_type_symbol
_atom_site_fract_x
_atom_site_fract_y
_atom_site_fract_z
_atom_site_U_iso_or_equiv
_atom_site_adp_type
_atom_site_occupancy
_atom_site_symmetry_multiplicity
_atom_site_calc_flag
_atom_site_refinement_flags
Hg1 Hg 0.0000 1.0000 0.0000 0.0099(3) Uani 1 2 d S
Hg2 Hg 0.48635(8) 0.84294(4) 0.05957(4) 0.0153(3) Uani 1 1 d .
Hg3 Hg 0.5000 0.5000 0.0000 0.0104(3) Uani 1 2 d S
Hg4 Hg 0.98637(8) 0.65696(4) -0.05948(4) 0.0154(3) Uani 1 1 d .
Cl1 Cl 0.1775(4) 0.8380(3) -0.0465(3) 0.0158(8) Uani 1 1 d .
Cl2 Cl 0.4063(5) 0.7645(3) 0.2258(3) 0.0230(8) Uani 1 1 d .
Cl3 Cl 0.6503(5) 0.9469(3) -0.0810(3) 0.0190(8) Uani 1 1 d .
Cl4 Cl 0.6775(4) 0.6620(3) 0.0466(3) 0.0157(8) Uani 1 1 d .
Cl5 Cl 1.1509(5) 0.5533(3) 0.0810(3) 0.0193(8) Uani 1 1 d .
Cl6 Cl 0.9069(5) 0.7355(3) -0.2258(3) 0.0218(8) Uani 1 1 d .
N7A N -0.0345(15) 0.8952(8) 0.1463(9) 0.0136(9) Uani 1 1 d .
N9A N -0.0820(15) 0.7428(9) 0.2621(9) 0.014(2) Uani 1 1 d U
N3A N -0.0634(18) 0.7881(10) 0.4106(10) 0.019(3) Uani 1 1 d .
N1A N -0.0049(16) 0.9698(9) 0.3750(9) 0.013(2) Uani 1 1 d U
N2A N -0.0383(17) 0.8589(11) 0.5360(11) 0.022(3) Uani 1 1 d U
H2A1 H -0.0599 0.7995 0.5788 0.026 Uiso 1 1 calc R
H2A2 H -0.0200 0.9098 0.5560 0.026 Uiso 1 1 calc R
N1B N 0.5041(16) 0.4693(9) 0.3742(10) 0.0136(9) Uani 1 1 d .
N2B N 0.5349(19) 0.3603(11) 0.5352(10) 0.026(3) Uani 1 1 d .
H2B1 H 0.5574 0.3014 0.5788 0.031 Uiso 1 1 calc R
H2B2 H 0.5156 0.4118 0.5544 0.031 Uiso 1 1 calc R
N3B N 0.5608(17) 0.2892(10) 0.4091(10) 0.019(3) Uani 1 1 d .
N7B N 0.5347(15) 0.3949(8) 0.1458(9) 0.0136(9) Uani 1 1 d .
C8A C -0.061(2) 0.7980(11) 0.1615(12) 0.020(3) Uani 1 1 d U
H8A H -0.0644 0.7697 0.1107 0.024 Uiso 1 1 calc R
C5A C -0.0270(17) 0.9050(10) 0.2403(10) 0.009(3) Uani 1 1 d U
C6A C 0.0004(19) 0.9875(11) 0.2747(12) 0.015(3) Uani 1 1 d .
H6A H 0.0217 1.0527 0.2298 0.018 Uiso 1 1 calc R
C2A C -0.0332(19) 0.8718(11) 0.4387(11) 0.015(3) Uani 1 1 d U
C4A C -0.0559(18) 0.8096(10) 0.3122(11) 0.0136(9) Uani 1 1 d .
C9A C -0.117(2) 0.6361(11) 0.3027(12) 0.019(3) Uani 1 1 d .
H9A1 H -0.1797 0.6151 0.2525 0.023 Uiso 1 1 calc R
H9A2 H -0.1991 0.6235 0.3595 0.023 Uiso 1 1 calc R
C10A C 0.0536(19) 0.5699(10) 0.3369(11) 0.0136(9) Uani 1 1 d .
H10A H 0.1378 0.5831 0.2810 0.016 Uiso 1 1 calc R
H10B H 0.1147 0.5885 0.3891 0.016 Uiso 1 1 calc R
C11A C 0.008(2) 0.4570(13) 0.3766(13) 0.023(4) Uani 1 1 d U
H11A H 0.1193 0.4185 0.3972 0.035 Uiso 1 1 calc R
H11B H -0.0498 0.4378 0.3248 0.035 Uiso 1 1 calc R
H11C H -0.0730 0.4433 0.4329 0.035 Uiso 1 1 calc R
C6B C 0.4973(19) 0.4873(11) 0.2749(12) 0.0136(9) Uani 1 1 d .
H6B H 0.4751 0.5523 0.2298 0.016 Uiso 1 1 calc R
C5B C 0.5244(18) 0.4055(10) 0.2428(11) 0.0136(9) Uani 1 1 d .
C4B C 0.5562(19) 0.3118(10) 0.3128(11) 0.015(3) Uani 1 1 d .
C2B C 0.5299(19) 0.3717(10) 0.4384(11) 0.0136(9) Uani 1 1 d .
C8B C 0.5624(18) 0.2961(11) 0.1638(11) 0.014(3) Uani 1 1 d .
H8B H 0.5690 0.2666 0.1141 0.017 Uiso 1 1 calc R
N9B N 0.5796(15) 0.2444(8) 0.2607(9) 0.0136(9) Uani 1 1 d .
C9B C 0.614(2) 0.1337(11) 0.3052(11) 0.017(3) Uani 1 1 d .
H9B1 H 0.6927 0.1217 0.3631 0.020 Uiso 1 1 calc R
H9B2 H 0.6794 0.1113 0.2568 0.020 Uiso 1 1 calc R
C11B C 0.492(2) -0.0430(13) 0.3792(15) 0.028(4) Uani 1 1 d .
H11D H 0.3814 -0.0817 0.3991 0.043 Uiso 1 1 calc R
H11E H 0.5714 -0.0554 0.4362 0.043 Uiso 1 1 calc R
H11F H 0.5535 -0.0632 0.3288 0.043 Uiso 1 1 calc R
C10B C 0.446(2) 0.0706(11) 0.3366(12) 0.020(3) Uani 1 1 d U
H10C H 0.3649 0.0828 0.2795 0.025 Uiso 1 1 calc R
H10D H 0.3817 0.0905 0.3871 0.025 Uiso 1 1 calc R

loop_
_atom_site_aniso_label
_atom_site_aniso_U_11
_atom_site_aniso_U_22
_atom_site_aniso_U_33
_atom_site_aniso_U_23
_atom_site_aniso_U_13
_atom_site_aniso_U_12
Hg1 0.0116(5) 0.0061(5) 0.0095(5) 0.0008(4) -0.0010(3) -0.0048(3)
Hg2 0.0156(4) 0.0120(4) 0.0150(5) -0.0003(3) -0.0008(3) -0.0045(3)
Hg3 0.0125(5) 0.0063(5) 0.0097(5) 0.0006(4) -0.0024(3) -0.0034(3)
Hg4 0.0153(4) 0.0123(4) 0.0156(5) -0.0006(3) -0.0028(3) -0.0041(3)
Cl1 0.0130(17) 0.0128(17) 0.021(2) -0.0054(15) -0.0025(14) -0.0023(13)
Cl2 0.027(2) 0.021(2) 0.018(2) -0.0024(16) -0.0001(15) -0.0043(15)
Cl3 0.0181(18) 0.0168(18) 0.019(2) -0.0013(15) -0.0030(14) -0.0075(14)
Cl4 0.0132(17) 0.0137(17) 0.020(2) -0.0059(15) 0.0012(13) -0.0062(13)
Cl5 0.0160(17) 0.0137(18) 0.025(2) -0.0027(16) -0.0018(14) 0.0003(13)
Cl6 0.023(2) 0.0202(19) 0.018(2) -0.0008(16) -0.0014(15) -0.0080(15)
N7A 0.013(2) 0.007(2) 0.017(3) 0.0017(19) -0.0021(17) -0.0036(17)
N9A 0.011(4) 0.013(4) 0.017(4) -0.003(4) 0.004(3) -0.005(3)
N3A 0.019(7) 0.017(7) 0.017(7) -0.001(6) 0.000(5) -0.012(5)
N1A 0.011(4) 0.010(4) 0.013(4) 0.003(3) -0.002(3) -0.003(3)
N2A 0.022(3) 0.022(3) 0.022(3) -0.0075(14) -0.0001(10) -0.0002(10)
N1B 0.013(2) 0.007(2) 0.017(3) 0.0017(19) -0.0021(17) -0.0036(17)
N2B 0.037(9) 0.021(7) 0.020(8) -0.008(6) -0.005(6) 0.004(6)
N3B 0.014(7) 0.017(7) 0.028(8) -0.009(6) -0.005(5) 0.004(5)
N7B 0.013(2) 0.007(2) 0.017(3) 0.0017(19) -0.0021(17) -0.0036(17)
C8A 0.021(5) 0.018(5) 0.023(5) -0.008(4) -0.004(4) -0.007(4)
C5A 0.009(3) 0.009(3) 0.009(3) -0.0027(13) 0.0000(10) 0.0000(10)
C6A 0.015(7) 0.011(7) 0.020(8) -0.006(6) -0.003(6) 0.001(5)
C2A 0.015(3) 0.015(3) 0.015(3) -0.0051(14) -0.0002(10) 0.0001(10)
C4A 0.013(2) 0.007(2) 0.017(3) 0.0017(19) -0.0021(17) -0.0036(17)
C9A 0.023(8) 0.010(7) 0.019(9) 0.003(6) -0.003(6) -0.007(6)
C10A 0.013(2) 0.007(2) 0.017(3) 0.0017(19) -0.0021(17) -0.0036(17)
C11A 0.023(4) 0.023(4) 0.023(4) -0.0075(16) -0.0002(10) 0.0002(10)
C6B 0.013(2) 0.007(2) 0.017(3) 0.0017(19) -0.0021(17) -0.0036(17)
C5B 0.013(2) 0.007(2) 0.017(3) 0.0017(19) -0.0021(17) -0.0036(17)
C4B 0.013(7) 0.015(7) 0.019(9) -0.007(7) 0.007(6) -0.010(6)
C2B 0.013(2) 0.007(2) 0.017(3) 0.0017(19) -0.0021(17) -0.0036(17)
C8B 0.017(7) 0.015(7) 0.011(8) -0.005(6) -0.001(6) 0.002(6)
N9B 0.013(2) 0.007(2) 0.017(3) 0.0017(19) -0.0021(17) -0.0036(17)
C9B 0.020(8) 0.013(7) 0.015(8) 0.000(6) 0.004(6) -0.002(6)
C11B 0.027(9) 0.023(9) 0.039(11) -0.016(8) -0.005(8) 0.001(7)
C10B 0.020(5) 0.015(5) 0.022(5) -0.001(4) -0.001(4) -0.001(4)

loop_
_atom_type_symbol
_atom_type_description
_atom_type_scat_dispersion_real
_atom_type_scat_dispersion_imag
_atom_type_scat_source
Cl Cl 0.1484 0.1585 'International Tables Vol C Tables 4.2.6.8 and 6.1.1.4'
Hg Hg -2.3894 9.2266 'International Tables Vol C Tables 4.2.6.8 and 6.1.1.4'
N N 0.0061 0.0033 'International Tables Vol C Tables 4.2.6.8 and 6.1.1.4'
C C 0.0033 0.0016 'International Tables Vol C Tables 4.2.6.8 and 6.1.1.4'
H H 0.0000 0.0000 'International Tables Vol C Tables 4.2.6.8 and 6.1.1.4'

loop_
_geom_angle_atom_site_label_1
_geom_angle_atom_site_label_2
_geom_angle_atom_site_label_3
_geom_angle
_geom_angle_site_symmetry_1
_geom_angle_site_symmetry_3
N7A Hg1 N7A 180.0(5) 2_575 .
N7A Hg1 Cl1 86.6(3) 2_575 2_575
N7A Hg1 Cl1 93.4(3) . 2_575
N7A Hg1 Cl1 93.4(3) 2_575 .
N7A Hg1 Cl1 86.6(3) . .
Cl1 Hg1 Cl1 180.0 2_575 .
N7A Hg1 Cl3 84.5(3) 2_575 1_455
N7A Hg1 Cl3 95.5(3) . 1_455
Cl1 Hg1 Cl3 91.13(10) 2_575 1_455
Cl1 Hg1 Cl3 88.87(10) . 1_455
N7A Hg1 Cl3 95.5(3) 2_575 2_675
N7A Hg1 Cl3 84.5(3) . 2_675
Cl1 Hg1 Cl3 88.87(10) 2_575 2_675
Cl1 Hg1 Cl3 91.13(10) . 2_675
Cl3 Hg1 Cl3 180.0 1_455 2_675
Cl2 Hg2 Cl3 159.08(12) . .
Cl2 Hg2 Cl1 105.25(13) . .
Cl3 Hg2 Cl1 94.30(12) . .
Cl2 Hg2 Cl4 93.57(12) . .
Cl3 Hg2 Cl4 90.17(11) . .
Cl1 Hg2 Cl4 100.12(10) . .
N7B Hg3 N7B 180.0(9) 2_665 .
N7B Hg3 Cl4 93.5(3) 2_665 2_665
N7B Hg3 Cl4 86.5(3) . 2_665
N7B Hg3 Cl4 86.5(3) 2_665 .
N7B Hg3 Cl4 93.5(3) . .
Cl4 Hg3 Cl4 180.00(13) 2_665 .
N7B Hg3 Cl5 95.4(3) 2_665 1_455
N7B Hg3 Cl5 84.6(3) . 1_455
Cl4 Hg3 Cl5 91.19(10) 2_665 1_455
Cl4 Hg3 Cl5 88.81(10) . 1_455
N7B Hg3 Cl5 84.6(3) 2_665 2_765
N7B Hg3 Cl5 95.4(3) . 2_765
Cl4 Hg3 Cl5 88.81(10) 2_665 2_765
Cl4 Hg3 Cl5 91.19(10) . 2_765
Cl5 Hg3 Cl5 180.0 1_455 2_765
Cl6 Hg4 Cl5 158.98(13) . .
Cl6 Hg4 Cl4 105.33(13) . .
Cl5 Hg4 Cl4 94.41(12) . .
Cl6 Hg4 Cl1 93.48(12) . 1_655
Cl5 Hg4 Cl1 90.05(11) . 1_655
Cl4 Hg4 Cl1 100.08(10) . 1_655
Hg2 Cl1 Hg1 94.46(10) . .
Hg2 Cl1 Hg4 127.47(13) . 1_455
Hg1 Cl1 Hg4 124.03(12) . 1_455
Hg2 Cl3 Hg1 105.60(13) . 1_655
Hg4 Cl4 Hg3 94.44(10) . .
Hg4 Cl4 Hg2 127.50(13) . .
Hg3 Cl4 Hg2 123.99(12) . .
Hg4 Cl5 Hg3 105.68(14) . 1_655
C8A N7A C5A 106.2(12) . .
C8A N7A Hg1 120.9(10) . .
C5A N7A Hg1 132.8(9) . .
C4A N9A C8A 106.3(12) . .
C4A N9A C9A 128.2(13) . .
C8A N9A C9A 125.4(12) . .
C4A N3A C2A 112.7(13) . .
C6A N1A C2A 118.8(12) . .
C6B N1B C2B 119.5(12) . .
C4B N3B C2B 112.6(13) . .
C8B N7B C5B 105.0(11) . .
C8B N7B Hg3 122.7(10) . .
C5B N7B Hg3 132.2(9) . .
N7A C8A N9A 111.8(13) . .
N7A C5A C4A 108.6(11) . .
N7A C5A C6A 134.2(13) . .
C4A C5A C6A 117.3(13) . .
N1A C6A C5A 118.5(14) . .
N2A C2A N3A 117.7(14) . .
N2A C2A N1A 116.3(13) . .
N3A C2A N1A 125.9(13) . .
N3A C4A N9A 126.2(13) . .
N3A C4A C5A 126.8(12) . .
N9A C4A C5A 107.0(12) . .
N9A C9A C10A 114.8(12) . .
C11A C10A C9A 112.4(12) . .
N1B C6B C5B 117.3(13) . .
C4B C5B C6B 118.6(14) . .
C4B C5B N7B 107.8(11) . .
C6B C5B N7B 133.6(13) . .
N3B C4B C5B 127.1(12) . .
N3B C4B N9B 126.2(13) . .
C5B C4B N9B 106.6(12) . .
N2B C2B N3B 119.3(14) . .
N2B C2B N1B 115.9(12) . .
N3B C2B N1B 124.7(14) . .
N9B C8B N7B 112.4(12) . .
C8B N9B C4B 108.1(11) . .
C8B N9B C9B 125.8(12) . .
C4B N9B C9B 126.1(12) . .
N9B C9B C10B 114.6(12) . .
C9B C10B C11B 111.4(13) . .

loop_
_geom_bond_atom_site_label_1
_geom_bond_atom_site_label_2
_geom_bond_distance
_geom_bond_site_symmetry_2
Hg1 N7A 2.110(12) 2_575
Hg1 N7A 2.110(12) .
Hg1 Cl1 2.864(3) 2_575
Hg1 Cl1 2.864(3) .
Hg1 Cl3 2.990(4) 1_455
Hg1 Cl3 2.990(4) 2_675
Hg2 Cl2 2.313(4) .
Hg2 Cl3 2.355(4) .
Hg2 Cl1 2.721(4) .
Hg2 Cl4 2.940(3) .
Hg3 N7B 2.107(12) 2_665
Hg3 N7B 2.107(12) .
Hg3 Cl4 2.865(3) 2_665
Hg3 Cl4 2.865(3) .
Hg3 Cl5 2.985(4) 1_455
Hg3 Cl5 2.985(4) 2_765
Hg4 Cl6 2.313(4) .
Hg4 Cl5 2.356(4) .
Hg4 Cl4 2.720(4) .
Hg4 Cl1 2.941(3) 1_655
Cl1 Hg4 2.941(3) 1_455
Cl3 Hg1 2.990(4) 1_655
Cl5 Hg3 2.985(4) 1_655
N7A C8A 1.311(18) .
N7A C5A 1.386(17) .
N9A C4A 1.362(17) .
N9A C8A 1.38(2) .
N9A C9A 1.425(18) .
N3A C4A 1.326(19) .
N3A C2A 1.371(18) .
N1A C6A 1.359(19) .
N1A C2A 1.375(19) .
N2A C2A 1.33(2) .
N1B C6B 1.344(19) .
N1B C2B 1.371(18) .
N2B C2B 1.33(2) .
N3B C4B 1.294(19) .
N3B C2B 1.365(18) .
N7B C8B 1.329(18) .
N7B C5B 1.433(18) .
C5A C4A 1.392(19) .
C5A C6A 1.406(18) .
C9A C10A 1.526(19) .
C10A C11A 1.52(2) .
C6B C5B 1.376(19) .
C5B C4B 1.37(2) .
C4B N9B 1.388(17) .
C8B N9B 1.324(18) .
N9B C9B 1.477(18) .
C9B C10B 1.49(2) .
C11B C10B 1.53(2) .
